data_7202372
loop_
_publ_author_name
'Khalaf, Majid S.'
'Oakley, Sarah H.'
'Coles, Martyn P.'
'Hitchcock, Peter B.'

_publ_section_title
;
 A strategy for the propagation of hydrogen-bonding in bicyclic
 guanidinium salts
;
_journal_name_full CrystEngComm
_journal_paper_doi 10.1039/b811191j
_journal_year 2008
_chemical_compound_source 'synthesis as described'
_chemical_formula_moiety 'C7 H14 Cl1 N3'
_chemical_formula_sum 'C7 H14 Cl N3'
_chemical_formula_weight 175.66
_chemical_name_systematic
;
?
;
_space_group_IT_number 14
_symmetry_cell_setting monoclinic
_symmetry_Int_Tables_number 14
_symmetry_space_group_name_Hall '-P 2ybc'
_symmetry_space_group_name_H-M 'P 1 21/c 1'
_atom_sites_solution_hydrogens geom
_atom_sites_solution_primary direct
_atom_sites_solution_secondary difmap
_audit_conform_dict_location ftp://ftp.iucr.org/pub/cif_core.dic
_audit_conform_dict_name cif_core.dic
_audit_conform_dict_version 2.2
_audit_creation_date 2003-12-05T11:27:04-00:00
_audit_creation_method 'WinGX routine CIF_UPDATE'
_cell_angle_alpha 90
_cell_angle_beta 100.679(2)
_cell_angle_gamma 90
_cell_formula_units_Z 4
_cell_length_a 6.7679(2)
_cell_length_b 8.6829(4)
_cell_length_c 14.9689(5)
_cell_measurement_reflns_used 4378
_cell_measurement_temperature 173(2)
_cell_measurement_theta_max 27.485
_cell_measurement_theta_min 3.705
_cell_measurement_wavelength 0.71073
_cell_volume 864.41(6)
_computing_cell_refinement 'HKL Scalepack (Otwinowski & Minor 1997)'
_computing_data_collection 'Collect (Nonius BV, 1997-2000)'
_computing_data_reduction 'HKL Denzo and Scalepack (Otwinowski & Minor 1997)'
_computing_molecular_graphics 'Ortep-3 for Windows (Farrugia, 1997)'
_computing_publication_material 'WinGX publication routines (Farrugia, 1999)'
_computing_structure_refinement 'SHELXL-97 (Sheldrick, 1997)'
_computing_structure_solution 'SHELXS-97 (Sheldrick, 1997)'
_diffrn_ambient_temperature 173(2)
_diffrn_detector 'CCD plate'
_diffrn_measured_fraction_theta_full 0.977
_diffrn_measured_fraction_theta_max 0.977
_diffrn_measurement_device '95mm CCD camera on \k-goniostat'
_diffrn_measurement_device_type KappaCCD
_diffrn_measurement_method 'CCD rotation images, thick slices'
_diffrn_orient_matrix_type 'by Nonius Collect from scalepack cell'
_diffrn_orient_matrix_UB_11 -0.270087E-1
_diffrn_orient_matrix_UB_12 0.112083
_diffrn_orient_matrix_UB_13 0.7326E-2
_diffrn_orient_matrix_UB_21 -0.1063
_diffrn_orient_matrix_UB_22 -0.263929E-1
_diffrn_orient_matrix_UB_23 0.357924E-1
_diffrn_orient_matrix_UB_31 0.102854
_diffrn_orient_matrix_UB_32 0.21549E-2
_diffrn_orient_matrix_UB_33 0.573311E-1
_diffrn_radiation_monochromator graphite
_diffrn_radiation_probe x-ray
_diffrn_radiation_type MoK\a
_diffrn_radiation_wavelength 0.71073
_diffrn_reflns_av_R_equivalents 0.05
_diffrn_reflns_av_unetI/netI 0.0334
_diffrn_reflns_limit_h_max 8
_diffrn_reflns_limit_h_min -8
_diffrn_reflns_limit_k_max 11
_diffrn_reflns_limit_k_min -10
_diffrn_reflns_limit_l_max 18
_diffrn_reflns_limit_l_min -19
_diffrn_reflns_number 6659
_diffrn_reflns_theta_full 27.52
_diffrn_reflns_theta_max 27.52
_diffrn_reflns_theta_min 3.73
_diffrn_source 'Enraf Nonius FR590'
_exptl_absorpt_coefficient_mu 0.382
_exptl_absorpt_correction_type none
_exptl_crystal_colour colourless
_exptl_crystal_density_diffrn 1.35
_exptl_crystal_density_method 'not measured'
_exptl_crystal_description prism
_exptl_crystal_F_000 376
_exptl_crystal_size_max 0.2
_exptl_crystal_size_mid 0.2
_exptl_crystal_size_min 0.1
_refine_diff_density_max 0.238
_refine_diff_density_min -0.307
_refine_diff_density_rms 0.049
_refine_ls_extinction_method none
_refine_ls_goodness_of_fit_ref 1.041
_refine_ls_hydrogen_treatment mixed
_refine_ls_matrix_type full
_refine_ls_number_parameters 108
_refine_ls_number_reflns 1943
_refine_ls_number_restraints 0
_refine_ls_restrained_S_all 1.041
_refine_ls_R_factor_all 0.0375
_refine_ls_R_factor_gt 0.0331
_refine_ls_shift/su_max 0.001
_refine_ls_shift/su_mean 0
_refine_ls_structure_factor_coef Fsqd
_refine_ls_weighting_details 'calc w=1/[\s^2^(Fo^2^)+(0.0414P)^2^+0.2947P] where P=(Fo^2^+2Fc^2^)/3'
_refine_ls_weighting_scheme calc
_refine_ls_wR_factor_gt 0.083
_refine_ls_wR_factor_ref 0.0865
_reflns_number_gt 1756
_reflns_number_total 1943
_reflns_threshold_expression >2sigma(I)
_cod_data_source_file b811191j.txt
_cod_data_source_block 1a-dec503
_cod_original_sg_symbol_H-M P2(1)/c
_cod_original_formula_sum 'C7 H14 Cl1 N3'
_cod_database_code 7202372

loop_
_symmetry_equiv_pos_as_xyz
'x, y, z'
'-x, y+1/2, -z+1/2'
'-x, -y, -z'
'x, -y-1/2, z-1/2'

loop_
_atom_site_label
_atom_site_type_symbol
_atom_site_fract_x
_atom_site_fract_y
_atom_site_fract_z
_atom_site_U_iso_or_equiv
_atom_site_adp_type
_atom_site_occupancy
_atom_site_symmetry_multiplicity
_atom_site_calc_flag
_atom_site_refinement_flags
_atom_site_disorder_assembly
_atom_site_disorder_group
Cl Cl 0.14022(5) 0.31485(4) 0.40753(2) 0.03066(13) Uani 1 1 d . . .
N1 N 0.38735(16) 0.39713(13) 0.60905(8) 0.0257(3) Uani 1 1 d . . .
H1 H 0.299(3) 0.395(2) 0.5616(13) 0.035(4) Uiso 1 1 d . . .
N2 N 0.55803(16) 0.23522(14) 0.52889(8) 0.0263(3) Uani 1 1 d . . .
H2 H 0.452(3) 0.245(2) 0.4849(13) 0.039(5) Uiso 1 1 d . . .
N3 N 0.71421(15) 0.32130(11) 0.67132(7) 0.0201(2) Uani 1 1 d . . .
C1 C 0.55667(17) 0.32007(13) 0.60295(8) 0.0196(3) Uani 1 1 d . . .
C2 C 0.38339(19) 0.51365(15) 0.67867(9) 0.0271(3) Uani 1 1 d . . .
H2B H 0.2434 0.5315 0.6869 0.033 Uiso 1 1 calc R . .
H2A H 0.4381 0.612 0.6602 0.033 Uiso 1 1 calc R . .
C3 C 0.5098(2) 0.45703(16) 0.76664(9) 0.0275(3) Uani 1 1 d . . .
H3B H 0.448 0.3637 0.7877 0.033 Uiso 1 1 calc R . .
H3A H 0.5164 0.5373 0.8141 0.033 Uiso 1 1 calc R . .
C4 C 0.72024(18) 0.42004(15) 0.75125(8) 0.0242(3) Uani 1 1 d . . .
H4B H 0.7913 0.517 0.7426 0.029 Uiso 1 1 calc R . .
H4A H 0.7962 0.3674 0.8056 0.029 Uiso 1 1 calc R . .
C5 C 0.90926(18) 0.26494(16) 0.65509(9) 0.0266(3) Uani 1 1 d . . .
H5B H 0.9981 0.2422 0.7139 0.032 Uiso 1 1 calc R . .
H5A H 0.9745 0.3455 0.6238 0.032 Uiso 1 1 calc R . .
C6 C 0.88045(19) 0.12071(17) 0.59728(9) 0.0281(3) Uani 1 1 d . . .
H6B H 1.0111 0.0877 0.583 0.034 Uiso 1 1 calc R . .
H6A H 0.8288 0.0366 0.6312 0.034 Uiso 1 1 calc R . .
C7 C 0.7334(2) 0.15198(17) 0.51009(9) 0.0291(3) Uani 1 1 d . . .
H7B H 0.8002 0.2137 0.4686 0.035 Uiso 1 1 calc R . .
H7A H 0.6899 0.0533 0.4796 0.035 Uiso 1 1 calc R . .

loop_
_atom_site_aniso_label
_atom_site_aniso_U_11
_atom_site_aniso_U_22
_atom_site_aniso_U_33
_atom_site_aniso_U_23
_atom_site_aniso_U_13
_atom_site_aniso_U_12
Cl 0.02472(18) 0.0371(2) 0.0271(2) 0.00277(13) -0.00323(13) -0.00270(12)
N1 0.0182(5) 0.0313(6) 0.0256(6) -0.0048(5) -0.0012(4) 0.0040(4)
N2 0.0212(5) 0.0349(6) 0.0212(5) -0.0050(5) -0.0003(4) 0.0037(5)
N3 0.0174(5) 0.0216(5) 0.0201(5) -0.0021(4) 0.0008(4) 0.0010(4)
C1 0.0180(5) 0.0197(6) 0.0208(6) 0.0026(5) 0.0028(4) -0.0021(4)
C2 0.0250(6) 0.0233(6) 0.0321(7) -0.0028(5) 0.0028(5) 0.0041(5)
C3 0.0303(6) 0.0263(6) 0.0263(7) -0.0042(5) 0.0067(5) 0.0038(5)
C4 0.0248(6) 0.0246(6) 0.0213(6) -0.0032(5) -0.0007(5) -0.0001(5)
C5 0.0167(5) 0.0324(7) 0.0296(7) -0.0016(6) 0.0012(5) 0.0046(5)
C6 0.0258(6) 0.0301(7) 0.0290(7) -0.0005(5) 0.0063(5) 0.0074(5)
C7 0.0264(6) 0.0367(7) 0.0250(7) -0.0045(6) 0.0071(5) 0.0038(5)

loop_
_atom_type_symbol
_atom_type_description
_atom_type_scat_dispersion_real
_atom_type_scat_dispersion_imag
_atom_type_scat_source
C C 0.0033 0.0016 'International Tables Vol C Tables 4.2.6.8 and 6.1.1.4'
H H 0 0 'International Tables Vol C Tables 4.2.6.8 and 6.1.1.4'
Cl Cl 0.1484 0.1585 'International Tables Vol C Tables 4.2.6.8 and 6.1.1.4'
N N 0.0061 0.0033 'International Tables Vol C Tables 4.2.6.8 and 6.1.1.4'

loop_
_geom_angle_atom_site_label_1
_geom_angle_atom_site_label_2
_geom_angle_atom_site_label_3
_geom_angle
_geom_angle_site_symmetry_1
_geom_angle_site_symmetry_3
_geom_angle_publ_flag
C1 N1 C2 121.55(11) . . ?
C1 N2 C7 124.39(11) . . ?
C1 N3 C4 121.88(10) . . ?
C1 N3 C5 119.02(10) . . ?
C4 N3 C5 116.07(10) . . ?
N2 C1 N3 120.99(11) . . ?
N2 C1 N1 117.96(11) . . ?
N3 C1 N1 120.93(11) . . ?
N1 C2 C3 108.33(10) . . ?
C2 C3 C4 109.37(11) . . ?
N3 C4 C3 111.24(10) . . ?
N3 C5 C6 110.21(10) . . ?
C7 C6 C5 109.83(12) . . ?
N2 C7 C6 110.54(11) . . ?

loop_
_geom_bond_atom_site_label_1
_geom_bond_atom_site_label_2
_geom_bond_distance
_geom_bond_site_symmetry_2
_geom_bond_publ_flag
N1 C1 1.3446(15) . ?
N1 C2 1.4563(17) . ?
N2 C1 1.3326(17) . ?
N2 C7 1.4610(16) . ?
N3 C1 1.3341(16) . ?
N3 C4 1.4663(16) . ?
N3 C5 1.4697(15) . ?
C2 C3 1.5133(19) . ?
C3 C4 1.5185(17) . ?
C5 C6 1.514(2) . ?
C6 C7 1.5119(19) . ?

loop_
_cod_related_entry_id
_cod_related_entry_database
_cod_related_entry_code
1 ChemSpider 30653647
